data_4134475
loop_
_publ_author_name
'Pan, Chun-Ya'
'Yang, Xin-Rui'
'Xiong, Lin'
'Lu, Zhong-Wei'
'Zhen, Bo-Yu'
'Sui, Xin'
'Deng, Xue-Bin'
'Chen, Ling'
'Wu, Li-Ming'

_publ_section_title
;
 Solid-State Nonlinear Optical Switch with the Widest Switching
 Temperature Range Owing to Its Continuously Tunable <i>T</i><sub>c</sub>.
;
_journal_issue 13
_journal_name_full 'Journal of the American Chemical Society'
_journal_page_first 6423
_journal_page_last 6431
_journal_paper_doi 10.1021/jacs.0c01741
_journal_volume 142
_journal_year 2020
_chemical_formula_sum 'F H8 N2 O3 P'
_chemical_formula_weight 134.05
_space_group_IT_number 14
_space_group_name_Hall '-P 2yn'
_space_group_name_H-M_alt 'P 1 21/n 1'
_symmetry_cell_setting monoclinic
_symmetry_space_group_name_H-M 'P 1 21/n 1'
_atom_sites_solution_hydrogens none
_atom_sites_solution_primary direct
_atom_sites_solution_secondary difmap
_audit_creation_method SHELXL-97
_cell_angle_alpha 90.00
_cell_angle_beta 92.254(3)
_cell_angle_gamma 90.00
_cell_formula_units_Z 4
_cell_length_a 6.0581(4)
_cell_length_b 7.8735(5)
_cell_length_c 11.2215(7)
_cell_measurement_reflns_used 8331
_cell_measurement_temperature 230(2)
_cell_measurement_theta_max 27.52
_cell_measurement_theta_min 3.16
_cell_volume 534.83(6)
_computing_structure_refinement 'SHELXL-97 (Sheldrick, 1997)'
_computing_structure_solution 'SHELXS-97 (Sheldrick, 1990)'
_diffrn_ambient_temperature 230(2)
_diffrn_measured_fraction_theta_full 0.990
_diffrn_measured_fraction_theta_max 0.990
_diffrn_measurement_device_type 'CCD area detector'
_diffrn_measurement_method 'phi and omega scans'
_diffrn_radiation_monochromator graphite
_diffrn_radiation_source 'fine-focus sealed tube'
_diffrn_radiation_type MoK\a
_diffrn_radiation_wavelength 0.71073
_diffrn_reflns_av_R_equivalents 0.0780
_diffrn_reflns_av_sigmaI/netI 0.0425
_diffrn_reflns_limit_h_max 7
_diffrn_reflns_limit_h_min -7
_diffrn_reflns_limit_k_max 10
_diffrn_reflns_limit_k_min -10
_diffrn_reflns_limit_l_max 14
_diffrn_reflns_limit_l_min -14
_diffrn_reflns_number 10290
_diffrn_reflns_theta_full 27.61
_diffrn_reflns_theta_max 27.61
_diffrn_reflns_theta_min 3.16
_exptl_absorpt_coefficient_mu 0.451
_exptl_absorpt_correction_T_max 0.7456
_exptl_absorpt_correction_T_min 0.6601
_exptl_absorpt_correction_type multi-scan
_exptl_crystal_colour colorless
_exptl_crystal_density_diffrn 1.665
_exptl_crystal_density_method 'not measured'
_exptl_crystal_description block
_exptl_crystal_F_000 280
_exptl_crystal_size_max 0.05
_exptl_crystal_size_mid 0.03
_exptl_crystal_size_min 0.02
_refine_diff_density_max 1.261
_refine_diff_density_min -0.648
_refine_diff_density_rms 0.149
_refine_ls_extinction_method none
_refine_ls_goodness_of_fit_ref 1.249
_refine_ls_hydrogen_treatment none
_refine_ls_matrix_type full
_refine_ls_number_parameters 96
_refine_ls_number_reflns 1225
_refine_ls_number_restraints 38
_refine_ls_restrained_S_all 1.229
_refine_ls_R_factor_all 0.1006
_refine_ls_R_factor_gt 0.0886
_refine_ls_shift/su_max 0.000
_refine_ls_shift/su_mean 0.000
_refine_ls_structure_factor_coef Fsqd
_refine_ls_weighting_details 'calc w=1/[\s^2^(Fo^2^)+(0.0394P)^2^+5.3906P] where P=(Fo^2^+2Fc^2^)/3'
_refine_ls_weighting_scheme calc
_refine_ls_wR_factor_gt 0.1993
_refine_ls_wR_factor_ref 0.2050
_reflns_number_gt 1081
_reflns_number_total 1225
_reflns_threshold_expression >2sigma(I)
_cod_data_source_file (NH4)2PO3F.cif
_cod_data_source_block (NH4)2PO3F-LTP-230K
_cod_depositor_comments
;
The following automatic conversions were performed:

data item '_symmetry_cell_setting' value 'Monoclinic' was changed to
'monoclinic' in accordance with the
/home/data/users/saulius/crontab/automatic-downloads/rss-feeds/ACS/lib/dictionaries/cif_core.dic
dictionary named 'cif_core.dic' version 2.4.2 last updated on
2011-04-26.

Automatic conversion script
Id: cif_fix_values 7556 2019-12-06 15:28:31Z antanas 

 Adding full bibliography for 4134470--4134505.cif.
;
_cod_original_sg_symbol_H-M P2(1)/n
_cod_original_formula_sum 'H8 F N2 O3 P'
_cod_database_code 4134475

loop_
_symmetry_equiv_pos_as_xyz
'x, y, z'
'-x+1/2, y+1/2, -z+1/2'
'-x, -y, -z'
'x-1/2, -y-1/2, z-1/2'

loop_
_atom_site_label
_atom_site_type_symbol
_atom_site_fract_x
_atom_site_fract_y
_atom_site_fract_z
_atom_site_U_iso_or_equiv
_atom_site_adp_type
_atom_site_occupancy
_atom_site_symmetry_multiplicity
_atom_site_calc_flag
_atom_site_refinement_flags
_atom_site_disorder_assembly
_atom_site_disorder_group
P P 0.2485(2) 0.68173(17) 0.13132(12) 0.0139(4) Uani 1 1 d . . .
O2 O 0.4097(7) 0.6818(6) 0.2366(4) 0.0280(10) Uani 1 1 d . . .
N1 N 0.2571(8) 0.6356(6) 0.4682(4) 0.0202(10) Uani 1 1 d D . .
H4 H 0.294(7) 0.661(6) 0.400(2) 0.004(13) Uiso 1 1 d D . .
H2 H 0.130(4) 0.672(6) 0.479(4) 0.011(15) Uiso 1 1 d D . .
H3 H 0.346(7) 0.681(6) 0.518(3) 0.06(3) Uiso 1 1 d D . .
H1 H 0.260(8) 0.531(3) 0.477(4) 0.03(2) Uiso 1 1 d D . .
F F 0.2462(6) 0.4901(4) 0.0859(3) 0.0279(9) Uani 1 1 d . . .
N2 N 0.2345(8) 0.5902(7) -0.1900(4) 0.0227(11) Uani 1 1 d D . .
H7 H 0.348(6) 0.589(7) -0.230(4) 0.04(2) Uiso 1 1 d D . .
H8 H 0.268(8) 0.629(7) -0.122(3) 0.04(2) Uiso 1 1 d D . .
H5 H 0.184(9) 0.493(4) -0.184(5) 0.04(2) Uiso 1 1 d D . .
H6 H 0.141(7) 0.654(6) -0.223(4) 0.04(2) Uiso 1 1 d D . .
O1 O 0.3213(7) 0.7794(5) 0.0237(4) 0.0226(9) Uani 1 1 d . . .
O3 O 0.0118(6) 0.7169(5) 0.1591(4) 0.0246(10) Uani 1 1 d . . .

loop_
_atom_site_aniso_label
_atom_site_aniso_U_11
_atom_site_aniso_U_22
_atom_site_aniso_U_33
_atom_site_aniso_U_23
_atom_site_aniso_U_13
_atom_site_aniso_U_12
P 0.0168(7) 0.0108(6) 0.0142(7) -0.0007(5) 0.0028(5) -0.0007(5)
O2 0.022(2) 0.034(2) 0.028(2) -0.0022(19) -0.0039(17) 0.0010(18)
N1 0.023(3) 0.019(2) 0.019(3) 0.0005(19) 0.0038(19) 0.0004(19)
F 0.043(2) 0.0115(16) 0.0291(19) -0.0041(13) 0.0036(15) -0.0013(14)
N2 0.022(3) 0.025(3) 0.021(3) 0.000(2) 0.004(2) -0.002(2)
O1 0.026(2) 0.018(2) 0.024(2) 0.0044(16) 0.0067(16) -0.0022(16)
O3 0.017(2) 0.024(2) 0.033(2) 0.0007(17) 0.0032(16) -0.0009(16)

loop_
_atom_type_symbol
_atom_type_description
_atom_type_scat_dispersion_real
_atom_type_scat_dispersion_imag
_atom_type_scat_source
N N 0.0061 0.0033 'International Tables Vol C Tables 4.2.6.8 and 6.1.1.4'
H H 0.0000 0.0000 'International Tables Vol C Tables 4.2.6.8 and 6.1.1.4'
O O 0.0106 0.0060 'International Tables Vol C Tables 4.2.6.8 and 6.1.1.4'
F F 0.0171 0.0103 'International Tables Vol C Tables 4.2.6.8 and 6.1.1.4'
P P 0.1023 0.0942 'International Tables Vol C Tables 4.2.6.8 and 6.1.1.4'

loop_
_geom_angle_atom_site_label_1
_geom_angle_atom_site_label_2
_geom_angle_atom_site_label_3
_geom_angle
_geom_angle_site_symmetry_1
_geom_angle_site_symmetry_3
_geom_angle_publ_flag
O2 P O3 115.6(2) . . ?
O2 P O1 115.3(2) . . ?
O3 P O1 112.4(2) . . ?
O2 P F 104.4(2) . . ?
O3 P F 104.1(2) . . ?
O1 P F 103.1(2) . . ?
H4 N1 H2 110(2) . . ?
H4 N1 H3 109(2) . . ?
H2 N1 H3 109(2) . . ?
H4 N1 H1 110(2) . . ?
H2 N1 H1 110(2) . . ?
H3 N1 H1 109(2) . . ?
H7 N2 H8 108(2) . . ?
H7 N2 H5 110(2) . . ?
H8 N2 H5 110(2) . . ?
H7 N2 H6 109(2) . . ?
H8 N2 H6 109(2) . . ?
H5 N2 H6 110(2) . . ?

loop_
_geom_bond_atom_site_label_1
_geom_bond_atom_site_label_2
_geom_bond_distance
_geom_bond_site_symmetry_2
_geom_bond_publ_flag
P O2 1.503(4) . ?
P O3 1.505(4) . ?
P O1 1.512(4) . ?
P F 1.593(3) . ?
N1 H4 0.830(19) . ?
N1 H2 0.834(19) . ?
N1 H3 0.839(19) . ?
N1 H1 0.831(19) . ?
N2 H7 0.836(19) . ?
N2 H8 0.835(19) . ?
N2 H5 0.826(19) . ?
N2 H6 0.836(19) . ?

loop_
_geom_hbond_atom_site_label_D
_geom_hbond_atom_site_label_H
_geom_hbond_atom_site_label_A
_geom_hbond_distance_DH
_geom_hbond_distance_HA
_geom_hbond_distance_DA
_geom_hbond_angle_DHA
_geom_hbond_site_symmetry_A
N1 H4 O2 0.830(19) 2.00(2) 2.816(6) 170(4) .
N2 H8 O1 0.835(19) 2.04(2) 2.854(6) 165(5) .
N2 H8 F 0.835(19) 2.59(4) 3.193(6) 130(5) .
N1 H2 O1 0.834(19) 1.99(2) 2.817(6) 170(4) 4_576
N1 H3 O3 0.839(19) 2.01(2) 2.839(6) 169(5) 4_676
N1 H1 O1 0.831(19) 2.04(3) 2.846(6) 163(5) 2_545
N2 H7 O3 0.836(19) 2.23(4) 2.868(6) 133(5) 4_675
N2 H7 O2 0.836(19) 2.59(5) 3.097(7) 120(4) 3_665
N2 H5 O3 0.826(19) 2.06(2) 2.869(7) 165(5) 3_565
N2 H6 O2 0.836(19) 1.95(2) 2.765(7) 167(5) 4_575
